data_2217019
loop_
_publ_author_name
'Robeyns, Koen'
'Alen, Jo'
'De Borggraeve, Wim M.'
'Compernolle, Frans'
'Van Meervelt, Luc'

_publ_section_title
<i>trans</i>-Chlorido[6-chloro-4-(4-methoxybenzyl)-3-oxo-3,4-dihydropyrazin-2-yl]bis(triphenylphosphine)palladium(II)
_journal_coeditor_code DN2294
_journal_issue 1
_journal_name_full 'Acta Crystallographica Section E'
_journal_page_first m93
_journal_page_last m93
_journal_paper_doi 10.1107/S1600536807063441
_journal_volume 64
_journal_year 2008
_chemical_formula_iupac '[Pd (C12 H10 Cl N2 O2) Cl (C18 H15 P)2]'
_chemical_formula_moiety 'C48 H40 Cl2 N2 O2 P2 Pd'
_chemical_formula_sum 'C48 H40 Cl2 N2 O2 P2 Pd'
_chemical_formula_weight 916.06
_chemical_name_systematic
;
trans-Chlorido[6-chloro-4-(4-methoxybenzyl)-3-oxo-3,4-dihydropyrazin-2-
yl]bis(triphenylphosphine)palladium(II)
;
_space_group_IT_number 2
_symmetry_cell_setting triclinic
_symmetry_space_group_name_Hall '-P 1'
_symmetry_space_group_name_H-M 'P -1'
_atom_sites_solution_hydrogens geom
_atom_sites_solution_primary direct
_atom_sites_solution_secondary difmap
_audit_creation_method SHELXL97
_cell_angle_alpha 91.8110(10)
_cell_angle_beta 94.390(10)
_cell_angle_gamma 98.4510(10)
_cell_formula_units_Z 2
_cell_length_a 10.75440(10)
_cell_length_b 13.15260(10)
_cell_length_c 16.99670(10)
_cell_measurement_reflns_used 6414
_cell_measurement_temperature 100(2)
_cell_measurement_theta_max 70.63
_cell_measurement_theta_min 2.61
_cell_volume 2368.83(5)
_computing_cell_refinement 'SAINT (Bruker, 1997)'
_computing_data_collection 'SMART (Bruker, 1997)'
_computing_data_reduction 'SAINT (Bruker, 1997)'
_computing_molecular_graphics
;
ORTEPIII (Burnett & Johnson, 1996) and ORTEP-3 for Windows (Farrugia,
1997)
;
_computing_publication_material 'PLATON (Spek, 2003)'
_computing_structure_refinement 'SHELXL97 (Sheldrick, 1997)'
_computing_structure_solution 'SHELXS97 (Sheldrick, 1997)'
_diffrn_ambient_temperature 100(2)
_diffrn_measured_fraction_theta_full .962
_diffrn_measured_fraction_theta_max .962
_diffrn_measurement_device_type 'Bruker SMART 6000'
_diffrn_measurement_method '\w and \f'
_diffrn_radiation_monochromator 'crossed Goebel mirrors'
_diffrn_radiation_source 'fine-focus sealed tube'
_diffrn_radiation_type CuK\a
_diffrn_radiation_wavelength 1.54178
_diffrn_reflns_av_R_equivalents 0.0410
_diffrn_reflns_av_sigmaI/netI 0.0440
_diffrn_reflns_limit_h_max 12
_diffrn_reflns_limit_h_min -12
_diffrn_reflns_limit_k_max 15
_diffrn_reflns_limit_k_min -15
_diffrn_reflns_limit_l_max 20
_diffrn_reflns_limit_l_min -20
_diffrn_reflns_number 23121
_diffrn_reflns_theta_full 68.77
_diffrn_reflns_theta_max 68.77
_diffrn_reflns_theta_min 2.61
_diffrn_standards_number 0
_exptl_absorpt_coefficient_mu 5.128
_exptl_absorpt_correction_T_max 0.292
_exptl_absorpt_correction_T_min 0.175
_exptl_absorpt_correction_type multi-scan
_exptl_absorpt_process_details '(SADABS; Bruker, 1997)'
_exptl_crystal_colour transparent
_exptl_crystal_density_diffrn 1.284
_exptl_crystal_density_method 'not measured'
_exptl_crystal_description block
_exptl_crystal_F_000 936
_exptl_crystal_size_max 0.5
_exptl_crystal_size_mid 0.24
_exptl_crystal_size_min 0.24
_refine_diff_density_max .576
_refine_diff_density_min -.581
_refine_ls_extinction_method none
_refine_ls_goodness_of_fit_ref 1.078
_refine_ls_hydrogen_treatment constr
_refine_ls_matrix_type full
_refine_ls_number_parameters 515
_refine_ls_number_reflns 8422
_refine_ls_number_restraints 318
_refine_ls_restrained_S_all 1.064
_refine_ls_R_factor_all 0.0302
_refine_ls_R_factor_gt 0.0287
_refine_ls_shift/su_max 0.002
_refine_ls_shift/su_mean 0.000
_refine_ls_structure_factor_coef Fsqd
_refine_ls_weighting_details 'calc w = 1/[\s^2^(Fo^2^)+(0.0381P)^2^+0.3456P] where P=(Fo^2^+2Fc^2^)/3'
_refine_ls_weighting_scheme calc
_refine_ls_wR_factor_gt 0.0724
_refine_ls_wR_factor_ref 0.0732
_reflns_number_gt 7879
_reflns_number_total 8422
_reflns_threshold_expression I>2\s(I)
_cod_data_source_file dn2294.cif
_cod_data_source_block I
_cod_original_cell_volume 2368.83(3)
_cod_database_code 2217019
_cod_database_fobs_code 2217019

loop_
_symmetry_equiv_pos_as_xyz
'x, y, z'
'-x, -y, -z'

loop_
_atom_site_type_symbol
_atom_site_label
_atom_site_fract_x
_atom_site_fract_y
_atom_site_fract_z
_atom_site_U_iso_or_equiv
_atom_site_adp_type
_atom_site_calc_flag
_atom_site_refinement_flags
_atom_site_occupancy
Pd Pd1 0.882642(11) 0.283301(9) 0.798987(7) 0.00908(6) Uani d . 1
P P2 0.83318(4) 0.22202(3) 0.92192(2) 0.00951(10) Uani d . 1
C C3 0.84174(17) 0.08526(14) 0.92756(11) 0.0124(3) Uani d U 1
C C4 0.83393(19) 0.02691(15) 0.85665(11) 0.0177(4) Uani d U 1
H H4 0.8301 0.0594 0.8076 0.021 Uiso calc R 1
C C5 0.8318(2) -0.07905(15) 0.85853(12) 0.0221(4) Uani d U 1
H H5 0.8258 -0.1189 0.8104 0.027 Uiso calc R 1
C C6 0.83855(19) -0.12702(15) 0.93000(13) 0.0210(4) Uani d U 1
H H6 0.8377 -0.1993 0.9308 0.025 Uiso calc R 1
C C7 0.84646(18) -0.06874(15) 1.00047(12) 0.0184(4) Uani d U 1
H H7 0.8512 -0.1013 1.0495 0.022 Uiso calc R 1
C C8 0.84748(17) 0.03648(15) 0.99934(11) 0.0152(4) Uani d U 1
H H8 0.8521 0.0758 1.0476 0.018 Uiso calc R 1
C C9 0.93153(18) 0.28969(14) 1.00503(11) 0.0141(4) Uani d U 1
C C10 0.8973(2) 0.28020(16) 1.08230(12) 0.0196(4) Uani d U 1
H H10 0.8211 0.2379 1.0921 0.023 Uiso calc R 1
C C11 0.9737(2) 0.33190(17) 1.14494(12) 0.0255(4) Uani d U 1
H H11 0.9503 0.3243 1.1974 0.031 Uiso calc R 1
C C12 1.0844(2) 0.39479(16) 1.13073(13) 0.0272(5) Uani d U 1
H H12 1.1367 0.4303 1.1736 0.033 Uiso calc R 1
C C13 1.1187(2) 0.40580(15) 1.05453(14) 0.0252(5) Uani d U 1
H H13 1.1943 0.4493 1.0452 0.030 Uiso calc R 1
C C14 1.0431(2) 0.35355(14) 0.99098(12) 0.0188(4) Uani d U 1
H H14 1.0672 0.3613 0.9386 0.023 Uiso calc R 1
C C15 0.67328(18) 0.23049(15) 0.94789(10) 0.0139(4) Uani d U 1
C C16 0.6417(2) 0.32462(15) 0.97354(12) 0.0196(4) Uani d U 1
H H16 0.7061 0.3821 0.9845 0.023 Uiso calc R 1
C C17 0.5173(2) 0.33501(17) 0.98318(13) 0.0265(5) Uani d U 1
H H17 0.4970 0.3993 1.0010 0.032 Uiso calc R 1
C C18 0.4222(2) 0.25182(18) 0.96699(13) 0.0264(5) Uani d U 1
H H18 0.3368 0.2594 0.9725 0.032 Uiso calc R 1
C C19 0.4529(2) 0.15776(17) 0.94274(13) 0.0238(4) Uani d U 1
H H19 0.3883 0.1003 0.9326 0.029 Uiso calc R 1
C C20 0.5775(2) 0.14669(16) 0.93306(11) 0.0186(4) Uani d U 1
H H20 0.5975 0.0819 0.9163 0.022 Uiso calc R 1
P P21 0.90967(4) 0.34277(3) 0.67295(2) 0.00962(10) Uani d . 1
C C22 1.06025(17) 0.42371(13) 0.66477(11) 0.0123(3) Uani d U 1
O O22 0.63099(13) 0.14734(10) 0.74606(8) 0.0164(3) Uani d U 1
C C23 1.11981(18) 0.47685(15) 0.73317(11) 0.0162(4) Uani d U 1
H H23 1.0858 0.4651 0.7826 0.019 Uiso calc R 1
C C24 1.2293(2) 0.54722(16) 0.72865(13) 0.0234(4) Uani d U 1
H H24 1.2687 0.5846 0.7749 0.028 Uiso calc R 1
C C25 1.2805(2) 0.56260(17) 0.65720(14) 0.0265(5) Uani d U 1
H H25 1.3551 0.6105 0.6544 0.032 Uiso calc R 1
C C26 1.2236(2) 0.50845(17) 0.58949(13) 0.0242(4) Uani d U 1
H H26 1.2601 0.5182 0.5406 0.029 Uiso calc R 1
C C27 1.1130(2) 0.43986(15) 0.59306(11) 0.0187(4) Uani d U 1
H H27 1.0732 0.4038 0.5464 0.022 Uiso calc R 1
C C28 0.89390(18) 0.23888(15) 0.59781(11) 0.0155(4) Uani d U 1
C C29 0.9105(2) 0.14114(15) 0.62008(12) 0.0191(4) Uani d U 1
H H29 0.9347 0.1297 0.6736 0.023 Uiso calc R 1
C C30 0.8916(2) 0.05938(17) 0.56403(14) 0.0278(5) Uani d U 1
H H30 0.9043 -0.0074 0.5793 0.033 Uiso calc R 1
C C31 0.8544(2) 0.07548(17) 0.48620(14) 0.0293(5) Uani d U 1
H H31 0.8393 0.0193 0.4485 0.035 Uiso calc R 1
C C32 0.8392(2) 0.17322(19) 0.46310(13) 0.0295(5) Uani d U 1
H H32 0.8152 0.1842 0.4094 0.035 Uiso calc R 1
C C33 0.8591(2) 0.25544(17) 0.51857(12) 0.0226(4) Uani d U 1
H H33 0.8491 0.3226 0.5027 0.027 Uiso calc R 1
C C34 0.79522(19) 0.42356(15) 0.63620(10) 0.0153(4) Uani d U 1
C C35 0.8235(2) 0.53018(15) 0.64354(11) 0.0192(4) Uani d U 1
H H35 0.9064 0.5619 0.6616 0.023 Uiso calc R 1
C C36 0.7301(2) 0.59064(18) 0.62441(12) 0.0274(5) Uani d U 1
H H36 0.7494 0.6635 0.6294 0.033 Uiso calc R 1
C C37 0.6096(2) 0.5446(2) 0.59829(13) 0.0304(5) Uani d U 1
H H37 0.5464 0.5860 0.5850 0.037 Uiso calc R 1
C C38 0.5802(2) 0.4381(2) 0.59132(12) 0.0274(5) Uani d U 1
H H38 0.4969 0.4067 0.5738 0.033 Uiso calc R 1
C C39 0.67304(19) 0.37767(17) 0.61004(11) 0.0197(4) Uani d U 1
H H39 0.6533 0.3048 0.6050 0.024 Uiso calc R 1
Cl Cl40 1.08823(4) 0.23058(3) 0.81045(3) 0.01784(10) Uani d . 1
C C41 0.71073(17) 0.32121(14) 0.78835(10) 0.0112(3) Uani d U 1
N N42 0.68875(15) 0.41388(12) 0.80409(9) 0.0134(3) Uani d U 1
C C43 0.56729(19) 0.43210(15) 0.79552(11) 0.0155(4) Uani d U 1
Cl Cl45 0.54465(5) 0.55731(4) 0.82009(3) 0.02764(12) Uani d . 1
C C46 0.46835(18) 0.36031(15) 0.77103(10) 0.0156(4) Uani d U 1
H H46 0.3853 0.3772 0.7655 0.019 Uiso calc R 1
N N47 0.49052(15) 0.26179(12) 0.75423(9) 0.0136(3) Uani d U 1
C C48 0.61075(17) 0.23561(14) 0.76109(10) 0.0122(3) Uani d U 1
C C49 0.38425(18) 0.18064(15) 0.72664(11) 0.0168(4) Uani d U 1
H H49A 0.3067 0.1955 0.7497 0.020 Uiso calc R 1
H H49B 0.4025 0.1135 0.7456 0.020 Uiso calc R 1
C C50 0.36165(18) 0.17346(14) 0.63773(12) 0.0157(4) Uani d U 1
C C51 0.25756(19) 0.20966(15) 0.60036(12) 0.0185(4) Uani d U 1
H H51 0.2003 0.2384 0.6312 0.022 Uiso calc R 1
C C52 0.2369(2) 0.20408(15) 0.51874(12) 0.0222(4) Uani d U 1
H H52 0.1656 0.2287 0.4939 0.027 Uiso calc R 1
C C53 0.3206(2) 0.16237(14) 0.47317(12) 0.0188(4) Uani d U 1
C C54 0.4253(2) 0.12637(16) 0.50919(12) 0.0216(4) Uani d U 1
H H54 0.4831 0.0986 0.4782 0.026 Uiso calc R 1
C C55 0.44411(19) 0.13164(16) 0.59098(12) 0.0203(4) Uani d U 1
H H55 0.5148 0.1062 0.6157 0.024 Uiso calc R 1
O O56 0.29196(16) 0.15893(12) 0.39257(9) 0.0268(3) Uani d U 1
C C57 0.3688(3) 0.1064(3) 0.34498(15) 0.0500(8) Uani d U 1
H H57A 0.4568 0.1394 0.3539 0.075 Uiso calc R 1
H H57B 0.3399 0.1095 0.2891 0.075 Uiso calc R 1
H H57C 0.3623 0.0344 0.3594 0.075 Uiso calc R 1

loop_
_atom_site_aniso_label
_atom_site_aniso_U_11
_atom_site_aniso_U_22
_atom_site_aniso_U_33
_atom_site_aniso_U_12
_atom_site_aniso_U_13
_atom_site_aniso_U_23
Pd1 0.00829(8) 0.01200(8) 0.00741(8) 0.00311(5) -0.00019(5) 0.00213(5)
P2 0.0098(2) 0.0118(2) 0.0068(2) 0.00126(16) -0.00014(16) 0.00116(15)
C3 0.0102(8) 0.0130(8) 0.0138(8) 0.0015(6) -0.0006(7) 0.0018(6)
C4 0.0197(10) 0.0199(9) 0.0136(9) 0.0042(8) -0.0006(7) -0.0001(7)
C5 0.0253(11) 0.0175(9) 0.0228(10) 0.0045(8) -0.0016(8) -0.0062(8)
C6 0.0152(10) 0.0148(9) 0.0331(11) 0.0028(7) 0.0002(8) 0.0028(8)
C7 0.0127(9) 0.0197(9) 0.0240(10) 0.0034(7) 0.0024(7) 0.0111(8)
C8 0.0119(9) 0.0201(9) 0.0140(9) 0.0030(7) 0.0020(7) 0.0034(7)
C9 0.0169(9) 0.0120(8) 0.0130(8) 0.0033(7) -0.0029(7) -0.0008(6)
C10 0.0210(10) 0.0233(10) 0.0141(9) 0.0049(8) -0.0014(8) -0.0048(7)
C11 0.0313(12) 0.0287(11) 0.0164(9) 0.0097(9) -0.0030(8) -0.0093(8)
C12 0.0332(12) 0.0202(10) 0.0261(11) 0.0063(9) -0.0110(9) -0.0099(8)
C13 0.0246(11) 0.0121(9) 0.0351(12) -0.0028(8) -0.0104(9) 0.0000(8)
C14 0.0210(10) 0.0130(9) 0.0214(9) 0.0010(7) -0.0030(8) 0.0026(7)
C15 0.0134(9) 0.0203(9) 0.0085(8) 0.0034(7) 0.0021(7) 0.0026(7)
C16 0.0204(10) 0.0184(9) 0.0212(10) 0.0038(8) 0.0068(8) 0.0043(7)
C17 0.0295(12) 0.0243(10) 0.0305(11) 0.0142(9) 0.0121(9) 0.0066(9)
C18 0.0175(10) 0.0363(12) 0.0292(11) 0.0101(9) 0.0110(8) 0.0110(9)
C19 0.0159(10) 0.0311(11) 0.0235(10) 0.0000(8) 0.0033(8) 0.0020(8)
C20 0.0186(10) 0.0222(10) 0.0149(9) 0.0026(8) 0.0021(7) -0.0007(7)
P21 0.0116(2) 0.0115(2) 0.0060(2) 0.00296(16) 0.00008(15) 0.00123(15)
C22 0.0127(9) 0.0123(8) 0.0132(8) 0.0056(7) 0.0013(7) 0.0035(6)
O22 0.0156(7) 0.0142(6) 0.0195(7) 0.0057(5) -0.0031(5) -0.0020(5)
C23 0.0150(9) 0.0175(9) 0.0166(9) 0.0036(7) 0.0022(7) 0.0000(7)
C24 0.0184(10) 0.0245(10) 0.0260(10) 0.0012(8) -0.0012(8) -0.0028(8)
C25 0.0173(10) 0.0242(10) 0.0378(12) -0.0003(8) 0.0061(9) 0.0037(9)
C26 0.0244(11) 0.0248(10) 0.0264(10) 0.0058(8) 0.0133(8) 0.0086(8)
C27 0.0238(10) 0.0193(9) 0.0147(9) 0.0074(8) 0.0046(8) 0.0021(7)
C28 0.0149(9) 0.0177(9) 0.0131(9) 0.0014(7) -0.0012(7) -0.0030(7)
C29 0.0220(10) 0.0165(9) 0.0182(9) 0.0018(8) 0.0010(8) -0.0001(7)
C30 0.0356(13) 0.0178(10) 0.0287(11) 0.0012(9) 0.0024(9) -0.0059(8)
C31 0.0334(12) 0.0241(11) 0.0271(11) -0.0026(9) 0.0006(9) -0.0140(9)
C32 0.0353(13) 0.0362(12) 0.0164(10) 0.0093(10) -0.0047(9) -0.0081(9)
C33 0.0300(11) 0.0242(10) 0.0139(9) 0.0084(9) -0.0033(8) -0.0028(8)
C34 0.0176(9) 0.0231(9) 0.0071(8) 0.0078(7) 0.0019(7) 0.0044(7)
C35 0.0248(11) 0.0214(10) 0.0141(9) 0.0106(8) 0.0032(8) 0.0055(7)
C36 0.0380(13) 0.0315(11) 0.0195(10) 0.0230(10) 0.0087(9) 0.0100(8)
C37 0.0315(12) 0.0505(14) 0.0181(10) 0.0291(11) 0.0081(9) 0.0154(9)
C38 0.0177(10) 0.0545(14) 0.0128(9) 0.0131(10) 0.0009(8) 0.0125(9)
C39 0.0162(10) 0.0343(11) 0.0094(8) 0.0045(8) 0.0014(7) 0.0074(7)
Cl40 0.0125(2) 0.0251(2) 0.0184(2) 0.00943(17) 0.00230(16) 0.00715(17)
C41 0.0136(9) 0.0156(8) 0.0045(7) 0.0024(7) 0.0010(6) 0.0010(6)
N42 0.0158(8) 0.0163(7) 0.0084(7) 0.0048(6) -0.0007(6) -0.0007(5)
C43 0.0191(10) 0.0169(9) 0.0119(8) 0.0091(7) -0.0011(7) -0.0025(7)
Cl45 0.0266(3) 0.0223(2) 0.0346(3) 0.01454(19) -0.0088(2) -0.0137(2)
C46 0.0155(9) 0.0230(9) 0.0102(8) 0.0104(7) 0.0004(7) -0.0016(7)
N47 0.0116(8) 0.0176(7) 0.0113(7) 0.0026(6) -0.0003(6) -0.0008(6)
C48 0.0134(9) 0.0166(9) 0.0069(8) 0.0038(7) -0.0010(6) 0.0015(6)
C49 0.0108(9) 0.0197(9) 0.0190(9) 0.0002(7) 0.0004(7) 0.0008(7)
C50 0.0133(9) 0.0126(8) 0.0200(9) -0.0002(7) -0.0013(7) 0.0011(7)
C51 0.0166(10) 0.0176(9) 0.0213(10) 0.0046(7) -0.0013(8) -0.0006(7)
C52 0.0257(11) 0.0180(9) 0.0230(10) 0.0090(8) -0.0087(8) 0.0016(8)
C53 0.0254(10) 0.0131(8) 0.0163(9) 0.0009(7) -0.0040(8) -0.0005(7)
C54 0.0220(10) 0.0233(10) 0.0196(10) 0.0055(8) 0.0003(8) -0.0052(8)
C55 0.0172(10) 0.0227(10) 0.0211(10) 0.0080(8) -0.0056(8) -0.0018(8)
O56 0.0393(9) 0.0273(8) 0.0151(7) 0.0131(7) -0.0047(6) -0.0004(6)
C57 0.0578(19) 0.084(2) 0.0150(11) 0.0361(17) -0.0002(11) -0.0048(12)

loop_
_atom_type_symbol
_atom_type_description
_atom_type_scat_dispersion_real
_atom_type_scat_dispersion_imag
_atom_type_scat_source
C C .0181 .0091 'International Tables Vol C Tables 4.2.6.8 and 6.1.1.4'
H H .0000 .0000 'International Tables Vol C Tables 4.2.6.8 and 6.1.1.4'
N N .0311 .0180 'International Tables Vol C Tables 4.2.6.8 and 6.1.1.4'
O O .0492 .0322 'International Tables Vol C Tables 4.2.6.8 and 6.1.1.4'
Pd Pd .1215 3.9337 'International Tables Vol C Tables 4.2.6.8 and 6.1.1.4'
P P .2955 .4335 'International Tables Vol C Tables 4.2.6.8 and 6.1.1.4'
Cl Cl .3639 .7018 'International Tables Vol C Tables 4.2.6.8 and 6.1.1.4'

loop_
_geom_angle_atom_site_label_1
_geom_angle_atom_site_label_2
_geom_angle_atom_site_label_3
_geom_angle
C41 Pd1 P21 87.89(5)
C41 Pd1 P2 86.59(5)
P21 Pd1 P2 174.088(16)
C41 Pd1 Cl40 177.83(5)
P21 Pd1 Cl40 92.403(15)
P2 Pd1 Cl40 93.033(15)
C3 P2 C9 108.29(8)
C3 P2 C15 102.83(9)
C9 P2 C15 103.12(9)
C3 P2 Pd1 111.86(6)
C9 P2 Pd1 114.02(6)
C15 P2 Pd1 115.72(6)
C4 C3 C8 119.60(17)
C4 C3 P2 117.83(14)
C8 C3 P2 122.43(14)
C5 C4 C3 119.52(18)
C5 C4 H4 120.2
C3 C4 H4 120.2
C6 C5 C4 120.65(19)
C6 C5 H5 119.7
C4 C5 H5 119.7
C5 C6 C7 119.69(18)
C5 C6 H6 120.2
C7 C6 H6 120.2
C8 C7 C6 120.18(18)
C8 C7 H7 119.9
C6 C7 H7 119.9
C7 C8 C3 120.35(18)
C7 C8 H8 119.8
C3 C8 H8 119.8
C10 C9 C14 119.27(17)
C10 C9 P2 121.40(15)
C14 C9 P2 119.33(15)
C11 C10 C9 120.6(2)
C11 C10 H10 119.7
C9 C10 H10 119.7
C12 C11 C10 119.9(2)
C12 C11 H11 120.1
C10 C11 H11 120.1
C13 C12 C11 120.12(19)
C13 C12 H12 119.9
C11 C12 H12 119.9
C12 C13 C14 120.6(2)
C12 C13 H13 119.7
C14 C13 H13 119.7
C13 C14 C9 119.5(2)
C13 C14 H14 120.2
C9 C14 H14 120.2
C20 C15 C16 118.82(18)
C20 C15 P2 120.50(15)
C16 C15 P2 120.19(15)
C17 C16 C15 120.59(19)
C17 C16 H16 119.7
C15 C16 H16 119.7
C16 C17 C18 120.3(2)
C16 C17 H17 119.9
C18 C17 H17 119.9
C19 C18 C17 119.5(2)
C19 C18 H18 120.3
C17 C18 H18 120.3
C18 C19 C20 120.6(2)
C18 C19 H19 119.7
C20 C19 H19 119.7
C19 C20 C15 120.24(19)
C19 C20 H20 119.9
C15 C20 H20 119.9
C22 P21 C28 107.68(9)
C22 P21 C34 102.95(9)
C28 P21 C34 103.53(9)
C22 P21 Pd1 113.86(6)
C28 P21 Pd1 112.69(6)
C34 P21 Pd1 115.12(6)
C27 C22 C23 119.38(18)
C27 C22 P21 122.84(14)
C23 C22 P21 117.63(14)
C24 C23 C22 119.85(18)
C24 C23 H23 120.1
C22 C23 H23 120.1
C25 C24 C23 120.17(19)
C25 C24 H24 119.9
C23 C24 H24 119.9
C24 C25 C26 120.3(2)
C24 C25 H25 119.9
C26 C25 H25 119.9
C25 C26 C27 120.0(2)
C25 C26 H26 120.0
C27 C26 H26 120.0
C26 C27 C22 120.32(18)
C26 C27 H27 119.8
C22 C27 H27 119.8
C29 C28 C33 119.68(18)
C29 C28 P21 119.31(15)
C33 C28 P21 120.94(15)
C28 C29 C30 120.10(19)
C28 C29 H29 119.9
C30 C29 H29 119.9
C31 C30 C29 120.1(2)
C31 C30 H30 120.0
C29 C30 H30 120.0
C32 C31 C30 120.24(19)
C32 C31 H31 119.9
C30 C31 H31 119.9
C31 C32 C33 120.0(2)
C31 C32 H32 120.0
C33 C32 H32 120.0
C32 C33 C28 119.9(2)
C32 C33 H33 120.1
C28 C33 H33 120.1
C35 C34 C39 119.60(18)
C35 C34 P21 120.60(15)
C39 C34 P21 119.27(15)
C34 C35 C36 120.0(2)
C34 C35 H35 120.0
C36 C35 H35 120.0
C37 C36 C35 120.0(2)
C37 C36 H36 120.0
C35 C36 H36 120.0
C36 C37 C38 120.4(2)
C36 C37 H37 119.8
C38 C37 H37 119.8
C37 C38 C39 119.7(2)
C37 C38 H38 120.2
C39 C38 H38 120.2
C38 C39 C34 120.3(2)
C38 C39 H39 119.9
C34 C39 H39 119.9
N42 C41 C48 123.17(17)
N42 C41 Pd1 122.49(13)
C48 C41 Pd1 114.33(13)
C41 N42 C43 118.09(16)
C46 C43 N42 124.11(17)
C46 C43 Cl45 120.40(15)
N42 C43 Cl45 115.49(14)
C43 C46 N47 118.31(17)
C43 C46 H46 120.8
N47 C46 H46 120.8
C46 N47 C48 121.92(16)
C46 N47 C49 119.99(16)
C48 N47 C49 118.08(15)
O22 C48 N47 122.10(17)
O22 C48 C41 123.50(17)
N47 C48 C41 114.40(16)
N47 C49 C50 112.06(15)
N47 C49 H49A 109.2
C50 C49 H49A 109.2
N47 C49 H49B 109.2
C50 C49 H49B 109.2
H49A C49 H49B 107.9
C55 C50 C51 118.42(18)
C55 C50 C49 121.16(18)
C51 C50 C49 120.43(18)
C52 C51 C50 120.69(19)
C52 C51 H51 119.7
C50 C51 H51 119.7
C51 C52 C53 119.96(19)
C51 C52 H52 120.0
C53 C52 H52 120.0
O56 C53 C54 123.74(19)
O56 C53 C52 115.97(18)
C54 C53 C52 120.28(18)
C55 C54 C53 119.10(19)
C55 C54 H54 120.5
C53 C54 H54 120.5
C54 C55 C50 121.55(19)
C54 C55 H55 119.2
C50 C55 H55 119.2
C53 O56 C57 116.97(18)
O56 C57 H57A 109.5
O56 C57 H57B 109.5
H57A C57 H57B 109.5
O56 C57 H57C 109.5
H57A C57 H57C 109.5
H57B C57 H57C 109.5

loop_
_geom_bond_atom_site_label_1
_geom_bond_atom_site_label_2
_geom_bond_distance
Pd1 C41 1.9812(19)
Pd1 P21 2.3280(4)
Pd1 P2 2.3343(4)
Pd1 Cl40 2.4084(4)
P2 C3 1.8198(18)
P2 C9 1.8225(18)
P2 C15 1.8259(19)
C3 C4 1.398(3)
C3 C8 1.398(3)
C4 C5 1.392(3)
C4 H4 0.9500
C5 C6 1.388(3)
C5 H5 0.9500
C6 C7 1.392(3)
C6 H6 0.9500
C7 C8 1.383(3)
C7 H7 0.9500
C8 H8 0.9500
C9 C10 1.395(3)
C9 C14 1.401(3)
C10 C11 1.388(3)
C10 H10 0.9500
C11 C12 1.388(4)
C11 H11 0.9500
C12 C13 1.380(4)
C12 H12 0.9500
C13 C14 1.398(3)
C13 H13 0.9500
C14 H14 0.9500
C15 C20 1.396(3)
C15 C16 1.396(3)
C16 C17 1.387(3)
C16 H16 0.9500
C17 C18 1.388(3)
C17 H17 0.9500
C18 C19 1.385(3)
C18 H18 0.9500
C19 C20 1.391(3)
C19 H19 0.9500
C20 H20 0.9500
P21 C22 1.8199(19)
P21 C28 1.8208(19)
P21 C34 1.8283(19)
C22 C27 1.393(3)
C22 C23 1.398(3)
O22 C48 1.235(2)
C23 C24 1.395(3)
C23 H23 0.9500
C24 C25 1.380(3)
C24 H24 0.9500
C25 C26 1.385(3)
C25 H25 0.9500
C26 C27 1.389(3)
C26 H26 0.9500
C27 H27 0.9500
C28 C29 1.384(3)
C28 C33 1.402(3)
C29 C30 1.395(3)
C29 H29 0.9500
C30 C31 1.384(3)
C30 H30 0.9500
C31 C32 1.385(4)
C31 H31 0.9500
C32 C33 1.393(3)
C32 H32 0.9500
C33 H33 0.9500
C34 C35 1.390(3)
C34 C39 1.396(3)
C35 C36 1.396(3)
C35 H35 0.9500
C36 C37 1.381(4)
C36 H36 0.9500
C37 C38 1.390(4)
C37 H37 0.9500
C38 C39 1.390(3)
C38 H38 0.9500
C39 H39 0.9500
C41 N42 1.299(2)
C41 C48 1.474(3)
N42 C43 1.360(3)
C43 C46 1.345(3)
C43 Cl45 1.7423(19)
C46 N47 1.377(2)
C46 H46 0.9500
N47 C48 1.384(2)
N47 C49 1.481(2)
C49 C50 1.510(3)
C49 H49A 0.9900
C49 H49B 0.9900
C50 C55 1.394(3)
C50 C51 1.397(3)
C51 C52 1.386(3)
C51 H51 0.9500
C52 C53 1.392(3)
C52 H52 0.9500
C53 O56 1.379(2)
C53 C54 1.391(3)
C54 C55 1.387(3)
C54 H54 0.9500
C55 H55 0.9500
O56 C57 1.432(3)
C57 H57A 0.9800
C57 H57B 0.9800
C57 H57C 0.9800
